data_2001434
loop_
_publ_author_name
'Font-Bardia, M.'
'Solans, X.'
'Font-Altaba, M.'

_publ_section_title
;
 Sodium ion complexes with ethylenediaminetetraacetic acid
;
_journal_issue 8
_journal_name_full 'Acta Crystallographica Section C'
_journal_page_first 1452
_journal_page_last 1456
_journal_paper_doi 10.1107/S0108270193001350
_journal_volume 49
_journal_year 1993
_chemical_formula_sum 'C10 H22 N2 Na4 O13'
_chemical_formula_weight 470
_space_group_IT_number 2
_symmetry_cell_setting triclinic
_symmetry_space_group_name_Hall '-P 1'
_symmetry_space_group_name_H-M 'P -1'
_atom_type_scat_source IntTabIV
_cell_angle_alpha 99.71(3)
_cell_angle_beta 115.41(3)
_cell_angle_gamma 92.34(3)
_cell_formula_units_Z 2
_cell_length_a 13.326(4)
_cell_length_b 9.353(3)
_cell_length_c 8.478(3)
_cell_measurement_reflns_used 25
_cell_measurement_temperature 298
_cell_measurement_theta_max 12
_cell_measurement_theta_min 8
_cell_volume 933.1(6)
_diffrn_measurement_device 'Phillips PW1100'
_diffrn_measurement_method \w
_diffrn_radiation_type MoK\a
_diffrn_radiation_wavelength 0.71069
_diffrn_reflns_limit_h_max 14
_diffrn_reflns_limit_h_min -14
_diffrn_reflns_limit_k_max 10
_diffrn_reflns_limit_k_min -10
_diffrn_reflns_limit_l_max 9
_diffrn_reflns_limit_l_min 0
_diffrn_reflns_number 2663
_diffrn_reflns_theta_max 25
_diffrn_standards_decay_% 'not significant'
_diffrn_standards_interval_time 120
_diffrn_standards_number 3
_exptl_absorpt_coefficient_mu 0.241
_exptl_absorpt_correction_type none
_exptl_crystal_colour colourless
_exptl_crystal_density_diffrn 1.67
_exptl_crystal_description prismatic
_exptl_crystal_F_000 488
_exptl_crystal_size_max 0.10
_exptl_crystal_size_mid 0.08
_exptl_crystal_size_min 0.06
_refine_diff_density_max 0.03
_refine_diff_density_min -0.03
_refine_ls_extinction_method none
_refine_ls_number_parameters 317
_refine_ls_number_reflns 2134
_refine_ls_R_factor_obs 0.063
_refine_ls_shift/esd_max 0.01
_refine_ls_structure_factor_coef F
_refine_ls_weighting_scheme \s^-2^(F~o~)
_refine_ls_wR_factor_obs 0.063
_reflns_number_observed 2134
_reflns_number_total 2663
_reflns_observed_criterion I>=2.5\s(I)
_cod_data_source_file al1024.cif
_cod_data_source_block al1024_structure_2_of_2
_cod_original_cell_volume 933.1(9)
_cod_database_code 2001434

loop_
_symmetry_equiv_pos_as_xyz
x,y,z
-x,-y,-z

loop_
_atom_site_label
_atom_site_fract_x
_atom_site_fract_y
_atom_site_fract_z
Na(1) .6029(2) -.0899(2) .4233(4)
Na(2) .8000(2) .4884(3) .9716(4)
Na(3) .5911(2) .3154(3) .5196(4)
Na(4) .6055(2) .3299(3) 1.0589(4)
N(1) .7627(3) -.0828(5) .7306(8)
C(1) .8652(4) -.1224(6) .7178(10)
C(2) .8800(4) -.0550(6) .5748(9)
N(2) .7846(3) -.0992(5) .3996(8)
O(11) .7064(3) -.4528(4) .6903(7)
O(12) .5922(3) -.3224(4) .5095(7)
C(11) .6697(4) -.3329(6) .6561(10)
C(12) .7221(4) -.1953(6) .8024(10)
O(21) .5841(3) .0626(5) .6783(9)
O(22) .6850(3) .2678(4) .8517(7)
C(21) .6739(4) .1374(6) .7893(9)
C(22) .7802(4) .0624(6) .8339(11)
O(31) .5844(3) -.2512(5) .1461(7)
O(32) .6675(3) -.4257(4) .0536(7)
C(31) .6677(4) -.3143(6) .1548(10)
C(32) .7828(4) -.2459(6) .3124(9)
O(41) .6843(4) .1498(5) .4210(8)
O(42) .7709(3) .2587(5) .2902(8)
C(41) .7403(5) .1464(7) .3306(11)
C(42) .7790(5) .0028(7) .2802(11)
O(W1) .8756(4) .4509(5) .6106(9)
O(W2) .9254(3) .3598(5) 1.1797(7)
O(W3) .5313(3) .4262(5) .2581(7)
O(W4) .9713(3) .6601(5) 1.0796(8)
O(W5) .5289(19) .045(2) 1.018(6)
H(1)' .9367(4) -.0821(6) .8452(10)
H(1) .8593(4) -.240(7) .6867(10)
H(2) .9540(4) -.0892(6) .5653(9)
H(2)' .8905(4) .0627(6) .6148(9)
H(12) .7915(4) -.2203(6) .9159(10)
H(12)' .6602(4) -.1545(6) .8427(10)
H(22) .8154(4) .0562(6) .9731(11)
H(22)' .8391(4) .1287(6) .8113(11)
H(32) .8444(4) -.2446(6) .2615(9)
H(32)' .8049(4) -.3141(6) .4103(9)
H(42) .8612(5) .0254(7) .2879(11)
H(W1) .9652(4) .4699(5) .6922(9)
H(W1)' .8369(4) .5360(5) .6581(9)
H(W2) 1.0003(3) .3270(5) 1.1725(7)
H(W2)' .9375(3) .3757(5) 1.3161(7)
H(W3) .4467(3) .4051(5) .1525(7)
H(W3)' .5700(3) .5309(5) .2609(7)
H(W4) 1.0152(3) .6684(5) .9994(8)
H(W4)' .9849(3) .7641(5) 1.1684(8)
H(W5) .5804(19) -.015(2) 1.15(6)
H(W5)' .4423(19) .020(2) .990(6)

loop_
_geom_angle_atom_site_label_1
_geom_angle_atom_site_label_2
_geom_angle_atom_site_label_3
_geom_angle_site_symmetry_1
_geom_angle_site_symmetry_2
_geom_angle_site_symmetry_3
_geom_angle
N(2) Na(1) N(1) . . . 70.4(2)
O(12) Na(1) N(2) . . . 98.70(10)
O(21) Na(1) N(2) . . . 123.8(2)
O(31) Na(1) N(1) . . . 123.7(2)
O(31) Na(1) O(12) . . . 82.1(2)
O(41) Na(1) N(1) . . . 89.7(2)
O(41) Na(1) O(12) . . . 158.8(2)
O(21) Na(1) O(21) 2_656 . . 73.7(2)
O(21) Na(1) N(1) 2_656 . . 133.9(2)
O(21) Na(1) O(31) 2_656 . . 96.3(2)
O(41) Na(1) O(31) . . . 104.6(2)
O(32) Na(2) O(11) 1_566 . 1_565 91.2(2)
O(W2) Na(2) O(11) . . 1_565 154.4(2)
O(W2) Na(2) O(32) . . 1_566 112.5(2)
O(W4) Na(2) O(22) . . . 157.9(2)
O(W4) Na(2) O(W2) . . . 81.9(2)
O(41) Na(3) O(11) . . 1_565 113.3(2)
O(W3) Na(3) O(11) . . 1_565 86.8(2)
O(W3) Na(3) O(41) . . . 93.9(2)
O(42) Na(4) O(22) 1_556 . . 88.8(2)
O(W3) Na(4) O(22) 1_556 . . 171.7(2)
O(W3) Na(4) O(42) 1_556 . 1_556 94.5(2)
Na(3) O(11) Na(2) . 1_565 . 100.2(2)
Na(4) O(22) Na(3) . . . 122.9(2)
O(12) Na(1) N(1) . . . 70.3(2)
O(21) Na(1) N(1) . . . 64.6(2)
O(21) Na(1) O(12) . . . 96.4(2)
O(31) Na(1) N(2) . . . 66.5(2)
O(31) Na(1) O(21) . . . 169.70(10)
O(41) Na(1) N(2) . . . 67.10(10)
O(41) Na(1) O(21) . . . 80.4(2)
O(21) Na(1) O(12) 2_656 . . 96.8(2)
O(21) Na(1) N(2) 2_656 . . 154.8(2)
O(21) Na(1) O(41) 2_656 . . 102.2(2)
O(22) Na(2) O(11) . . 1_565 87.0(2)
O(32) Na(2) O(22) 1_566 . . 86.6(2)
O(W2) Na(2) O(22) . . . 84.9(2)
O(W4) Na(2) O(11) . . 1_565 97.3(2)
O(W4) Na(2) O(32) . . 1_566 114.8(2)
O(22) Na(3) O(11) . . 1_565 77.6(2)
O(41) Na(3) O(22) . . . 93.6(2)
O(W3) Na(3) O(22) . . . 164.3(2)
O(32) Na(4) O(22) 1_566 . . 81.5(2)
O(42) Na(4) O(32) 1_556 . 1_566 103.5(2)
O(W3) Na(4) O(32) 1_556 . 1_566 90.3(2)
Na(4) O(W3) Na(3) . 1_556 1_556 113.1(2)
Na(4) O(22) Na(2) . . . 89.9(2)
Na(4) O(32) Na(2) . 1_566 . 90.6(2)

loop_
_geom_bond_atom_site_label_1
_geom_bond_atom_site_label_2
_geom_bond_site_symmetry_1
_geom_bond_distance
N(1) Na(1) . 2.549(6)
O(12) Na(1) . 2.425(4)
O(31) Na(1) . 2.477(6)
O(21) Na(1) 2_656 2.303(6)
O(W4) Na(2) . 2.457(5)
O(32) Na(2) 1_566 2.286(5)
O(22) Na(3) . 2.671(6)
O(W3) Na(3) . 2.440(5)
O(12) Na(3) 2_656 2.352(5)
O(22) Na(4) . 2.419(5)
O(31) Na(4) 2_656 2.368(5)
O(42) Na(4) 1_556 2.449(5)
C(1) N(1) . 1.472(6)
C(22) N(1) . 1.436(8)
N(2) C(2) . 1.457(8)
C(42) N(2) . 1.485(8)
C(11) O(12) . 1.253(8)
C(21) O(21) . 1.245(7)
C(22) C(21) . 1.534(6)
C(31) O(32) . 1.232(8)
C(41) O(41) . 1.276(8)
C(42) C(41) . 1.517(8)
N(2) Na(1) . 2.518(4)
O(21) Na(1) . 2.494(7)
O(41) Na(1) . 2.458(4)
O(W2) Na(2) . 2.387(5)
O(22) Na(2) . 2.310(5)
O(11) Na(2) 1_565 2.344(5)
O(41) Na(3) . 2.292(5)
O(21) Na(3) . 2.927(5)
O(11) Na(3) 1_565 2.432(5)
O(W5) Na(4) . 2.722(5)
O(32) Na(4) 1_566 2.414(4)
O(W3) Na(4) 1_556 2.374(6)
C(12) N(1) . 1.491(7)
C(2) C(1) . 1.536(8)
C(32) N(2) . 1.439(7)
C(11) O(11) . 1.270(6)
C(12) C(11) . 1.526(9)
C(21) O(22) . 1.221(7)
C(31) O(31) . 1.258(6)
C(32) C(31) . 1.555(8)
C(41) O(42) . 1.262(7)
